data_1543011
loop_
_publ_author_name
'Qiu, Yi-Feng'
'Song, Xian-Rong'
'Li, Ming'
'Zhu, Xin-Yu'
'Wang, An-Qi'
'Yang, Fang'
'Han, Ya-Ping'
'Zhang, Heng-Rui'
'Jin, Dong-Po'
'Li, Ying-Xiu'
'Liang, Yong-Min'

_publ_section_title
;
 BF3&#x00B7;OEt2-AgSCF3 Mediated Trifluoromethylthiolation/Cascade
 Cyclization of Propynols: Synthesis of
 4-((Trifluoromethyl)thio)-2H-chromene and
 4-((Trifluoromethyl)thio)-1,2-dihydroquinoline Derivatives.
;
_journal_issue 7
_journal_name_full 'Organic letters'
_journal_page_first 1514
_journal_page_last 1517
_journal_paper_doi 10.1021/acs.orglett.6b00065
_journal_volume 18
_journal_year 2016
_chemical_formula_moiety 'C22 H15 F3 O S'
_chemical_formula_sum 'C22 H15 F3 O S'
_chemical_formula_weight 384.40
_chemical_name_systematic
;
 ? 
;
_space_group_crystal_system monoclinic
_space_group_IT_number 14
_space_group_name_Hall '-P 2yn'
_space_group_name_H-M_alt 'P 1 21/n 1'
_symmetry_space_group_name_Hall '-P 2yn'
_symmetry_space_group_name_H-M 'P 1 21/n 1'
_atom_sites_solution_hydrogens geom
_atom_sites_solution_primary direct
_atom_sites_solution_secondary difmap
_audit_creation_date 2015-11-16
_audit_creation_method
;
Olex2 1.2
(compiled 2014.11.28 svn.r3106 for OlexSys, GUI svn.r4959)
;
_cell_angle_alpha 90.00
_cell_angle_beta 94.431(2)
_cell_angle_gamma 90.00
_cell_formula_units_Z 8
_cell_length_a 13.2577(3)
_cell_length_b 12.2802(4)
_cell_length_c 22.5646(5)
_cell_measurement_reflns_used 3821
_cell_measurement_temperature 293(2)
_cell_measurement_theta_max 24.2640
_cell_measurement_theta_min 3.7310
_cell_volume 3662.70(17)
_computing_cell_refinement
;
CrysAlisPro, Agilent Technologies,
Version 1.171.37.35 (release 13-08-2014 CrysAlis171 .NET)
(compiled Aug 13 2014,18:06:01)
;
_computing_data_collection
;
CrysAlisPro, Agilent Technologies,
Version 1.171.37.35 (release 13-08-2014 CrysAlis171 .NET)
(compiled Aug 13 2014,18:06:01)
;
_computing_data_reduction
;
CrysAlisPro, Agilent Technologies,
Version 1.171.37.35 (release 13-08-2014 CrysAlis171 .NET)
(compiled Aug 13 2014,18:06:01)
;
_computing_molecular_graphics 'Olex2 (Dolomanov et al., 2009)'
_computing_publication_material 'Olex2 (Dolomanov et al., 2009)'
_computing_structure_refinement 'ShelXL (Sheldrick, 2008)'
_computing_structure_solution 'ShelXS (Sheldrick, 2008)'
_diffrn_ambient_temperature 293(2)
_diffrn_detector 'CCD plate'
_diffrn_detector_area_resol_mean 16.0733
_diffrn_detector_type Eos
_diffrn_measured_fraction_theta_full 0.998
_diffrn_measured_fraction_theta_max 0.998
_diffrn_measurement_details
;
  1 omega  -47.00    1.00   1.2000   10.0000
omega____ theta____ kappa____ phi______ frames
    -       20.5854  -57.0000  -60.0000 40

  2 omega  -14.00   42.40   1.2000   10.0000
omega____ theta____ kappa____ phi______ frames
    -       20.5854  -77.0000   60.0000 47

  3 omega   22.00   83.20   1.2000   10.0000
omega____ theta____ kappa____ phi______ frames
    -       20.5854   57.0000 -120.0000 51

  4 omega    0.00   75.60   1.2000   10.0000
omega____ theta____ kappa____ phi______ frames
    -       20.5854   57.0000 -180.0000 63
;
_diffrn_measurement_device 'four-circle diffractometer'
_diffrn_measurement_device_type 'SuperNova, Dual, Cu at zero, Eos'
_diffrn_measurement_method '\w scans'
_diffrn_orient_matrix_UB_11 -0.0526525000
_diffrn_orient_matrix_UB_12 0.0109491000
_diffrn_orient_matrix_UB_13 -0.0037915000
_diffrn_orient_matrix_UB_21 0.0015135000
_diffrn_orient_matrix_UB_22 0.0209532000
_diffrn_orient_matrix_UB_23 0.0293384000
_diffrn_orient_matrix_UB_31 0.0103422000
_diffrn_orient_matrix_UB_32 0.0526848000
_diffrn_orient_matrix_UB_33 -0.0108974000
_diffrn_radiation_monochromator mirror
_diffrn_radiation_probe x-ray
_diffrn_radiation_type MoK\a
_diffrn_radiation_wavelength 0.71073
_diffrn_reflns_av_R_equivalents 0.0415
_diffrn_reflns_av_unetI/netI 0.0659
_diffrn_reflns_limit_h_max 10
_diffrn_reflns_limit_h_min -16
_diffrn_reflns_limit_k_max 15
_diffrn_reflns_limit_k_min -14
_diffrn_reflns_limit_l_max 27
_diffrn_reflns_limit_l_min -27
_diffrn_reflns_number 15643
_diffrn_reflns_theta_full 26.02
_diffrn_reflns_theta_max 26.02
_diffrn_reflns_theta_min 3.32
_diffrn_source 'SuperNova (Mo) X-ray Source'
_exptl_absorpt_coefficient_mu 0.214
_exptl_absorpt_correction_T_max 1.00000
_exptl_absorpt_correction_T_min 0.93271
_exptl_absorpt_correction_type multi-scan
_exptl_absorpt_process_details
;
CrysAlisPro, Agilent Technologies,
Version 1.171.37.35 (release 13-08-2014 CrysAlis171 .NET)
(compiled Aug 13 2014,18:06:01)
Empirical absorption correction using spherical harmonics,
 implemented in SCALE3 ABSPACK scaling algorithm.
;
_exptl_crystal_colour 'clear light colourless'
_exptl_crystal_colour_lustre clear
_exptl_crystal_colour_modifier light
_exptl_crystal_colour_primary colourless
_exptl_crystal_density_diffrn 1.394
_exptl_crystal_density_method 'not measured'
_exptl_crystal_description block
_exptl_crystal_F_000 1584
_exptl_crystal_size_max 0.29
_exptl_crystal_size_mid 0.27
_exptl_crystal_size_min 0.24
_refine_diff_density_max 0.293
_refine_diff_density_min -0.241
_refine_diff_density_rms 0.046
_refine_ls_extinction_method none
_refine_ls_goodness_of_fit_ref 1.039
_refine_ls_hydrogen_treatment constr
_refine_ls_matrix_type full
_refine_ls_number_parameters 487
_refine_ls_number_reflns 7208
_refine_ls_number_restraints 0
_refine_ls_restrained_S_all 1.039
_refine_ls_R_factor_all 0.0974
_refine_ls_R_factor_gt 0.0569
_refine_ls_shift/su_max 0.000
_refine_ls_shift/su_mean 0.000
_refine_ls_structure_factor_coef Fsqd
_refine_ls_weighting_details 'calc w=1/[\s^2^(Fo^2^)+(0.0389P)^2^+1.0747P] where P=(Fo^2^+2Fc^2^)/3'
_refine_ls_weighting_scheme calc
_refine_ls_wR_factor_gt 0.1094
_refine_ls_wR_factor_ref 0.1360
_reflns_number_gt 4497
_reflns_number_total 7208
_reflns_threshold_expression >2sigma(I)
_cod_data_source_file ol6b00065_si_002.cif
_cod_data_source_block qiuyf1116
_cod_database_code 1543011
_reflns_odcompleteness_completeness 99.72
_reflns_odcompleteness_iscentric 1
_reflns_odcompleteness_theta 26.32
_olex2_refinement_description
;
1. Fixed Uiso
 At 1.2 times of:
  All C(H) groups
2.a Aromatic/amide H refined with riding coordinates:
 C23(H23), C26(H26), C27(H27), C28(H28), C29(H29), C32(H32), C33(H33),
 C34(H34), C35(H35), C36(H36), C38(H38), C39(H39), C40(H40), C41(H41), C42(H42),
  C2(H2), C5(H5), C5AA(H5AA), C6(H6), C7(H7), C10(H10), C11(H11), C12(H12),
 C13(H13), C14(H14), C16(H16), C17(H17), C18(H18), C19(H19), C20(H20)
;
_olex2_date_sample_data_collection 2015-11-16
_olex2_submission_special_instructions 'No special instructions were received'

loop_
_space_group_symop_id
_space_group_symop_operation_xyz
1 'x, y, z'
2 '-x+1/2, y+1/2, -z+1/2'
3 '-x, -y, -z'
4 'x-1/2, -y-1/2, z-1/2'

loop_
_atom_site_label
_atom_site_type_symbol
_atom_site_fract_x
_atom_site_fract_y
_atom_site_fract_z
_atom_site_U_iso_or_equiv
_atom_site_adp_type
_atom_site_occupancy
_atom_site_calc_flag
_atom_site_refinement_flags_posn
S2 S -0.08428(6) 0.36756(8) 0.46536(3) 0.0678(3) Uani 1 d .
F4 F -0.0114(2) 0.2968(2) 0.56517(8) 0.1250(10) Uani 1 d .
F5 F -0.0442(2) 0.1704(2) 0.50383(10) 0.1148(9) Uani 1 d .
F6 F 0.08405(17) 0.2640(2) 0.49610(11) 0.1261(10) Uani 1 d .
O2 O -0.06445(12) 0.29947(14) 0.27053(7) 0.0411(4) Uani 1 d .
C22 C -0.11024(18) 0.2120(2) 0.30328(10) 0.0335(6) Uani 1 d .
C23 C -0.12549(18) 0.2513(2) 0.36530(10) 0.0371(6) Uani 1 d .
H23 H -0.1806 0.2263 0.3845 0.044 Uiso 1 calc R
C24 C -0.0613(2) 0.3212(2) 0.39296(11) 0.0431(7) Uani 1 d .
C25 C 0.0214(2) 0.3665(2) 0.36120(12) 0.0458(7) Uani 1 d .
C26 C 0.1037(2) 0.4254(3) 0.38742(16) 0.0693(10) Uani 1 d .
H26 H 0.1099 0.4356 0.4284 0.083 Uiso 1 calc R
C27 C 0.1659(2) 0.4562(3) 0.29307(19) 0.0801(11) Uani 1 d .
H27 H 0.2137 0.4876 0.2703 0.096 Uiso 1 calc R
C28 C 0.1751(3) 0.4681(3) 0.3532(2) 0.0875(12) Uani 1 d .
H28 H 0.2302 0.5056 0.3712 0.105 Uiso 1 calc R
C29 C 0.0865(2) 0.3981(3) 0.26541(14) 0.0582(8) Uani 1 d .
H29 H 0.0805 0.3898 0.2243 0.070 Uiso 1 calc R
C30 C 0.01609(19) 0.3525(2) 0.30019(12) 0.0438(7) Uani 1 d .
C31 C -0.21290(18) 0.1905(2) 0.26952(10) 0.0357(6) Uani 1 d .
C32 C -0.2614(2) 0.2685(2) 0.23424(12) 0.0523(8) Uani 1 d .
H32 H -0.2308 0.3358 0.2297 0.063 Uiso 1 calc R
C33 C -0.3558(2) 0.2475(3) 0.20528(13) 0.0657(9) Uani 1 d .
H33 H -0.3881 0.3010 0.1816 0.079 Uiso 1 calc R
C34 C -0.4014(2) 0.1492(3) 0.21140(13) 0.0607(9) Uani 1 d .
H34 H -0.4638 0.1346 0.1912 0.073 Uiso 1 calc R
C35 C -0.3546(2) 0.0725(3) 0.24750(15) 0.0700(10) Uani 1 d .
H35 H -0.3862 0.0060 0.2529 0.084 Uiso 1 calc R
C36 C -0.2606(2) 0.0929(2) 0.27618(13) 0.0587(8) Uani 1 d .
H36 H -0.2292 0.0395 0.3004 0.070 Uiso 1 calc R
C37 C -0.04060(18) 0.1131(2) 0.30250(10) 0.0365(6) Uani 1 d .
C38 C -0.0046(2) 0.0591(2) 0.35354(12) 0.0496(7) Uani 1 d .
H38 H -0.0228 0.0828 0.3904 0.059 Uiso 1 calc R
C39 C 0.0584(2) -0.0301(3) 0.35000(14) 0.0644(9) Uani 1 d .
H39 H 0.0823 -0.0661 0.3845 0.077 Uiso 1 calc R
C40 C 0.0860(2) -0.0657(3) 0.29629(16) 0.0678(9) Uani 1 d .
H40 H 0.1285 -0.1255 0.2942 0.081 Uiso 1 calc R
C41 C 0.0507(2) -0.0127(3) 0.24529(14) 0.0653(9) Uani 1 d .
H41 H 0.0692 -0.0367 0.2086 0.078 Uiso 1 calc R
C42 C -0.0118(2) 0.0755(2) 0.24843(12) 0.0514(7) Uani 1 d .
H42 H -0.0353 0.1109 0.2136 0.062 Uiso 1 calc R
C43 C -0.0104(3) 0.2716(4) 0.50891(14) 0.0736(10) Uani 1 d .
S1 S 0.08223(6) 0.16528(7) 0.09837(3) 0.0544(2) Uani 1 d .
F1 F 0.21152(17) 0.21963(18) 0.18163(7) 0.0934(7) Uani 1 d .
F2 F 0.17525(19) 0.35022(18) 0.12075(9) 0.1015(8) Uani 1 d .
F3 F 0.27120(15) 0.2222(2) 0.09645(9) 0.0994(7) Uani 1 d .
O1 O 0.13054(13) 0.23970(15) -0.09453(7) 0.0444(5) Uani 1 d .
C1 C 0.06523(19) 0.3166(2) -0.06586(10) 0.0394(6) Uani 1 d .
C2 C 0.06116(18) 0.2873(2) -0.00087(10) 0.0404(6) Uani 1 d .
H2 H 0.0397 0.3400 0.0249 0.049 Uiso 1 calc R
C3 C 0.08652(19) 0.1908(2) 0.02084(10) 0.0397(6) Uani 1 d .
C4 C 0.11912(18) 0.1038(2) -0.01808(11) 0.0393(6) Uani 1 d .
C5 C 0.1352(2) -0.0044(2) -0.00131(13) 0.0554(8) Uani 1 d .
H5 H 0.1234 -0.0263 0.0370 0.067 Uiso 1 calc R
C5AA C 0.1685(3) -0.0797(3) -0.04101(15) 0.0674(9) Uani 1 d .
H5AA H 0.1795 -0.1516 -0.0292 0.081 Uiso 1 calc R
C6 C 0.1853(2) -0.0483(3) -0.09788(15) 0.0641(9) Uani 1 d .
H6 H 0.2079 -0.0992 -0.1244 0.077 Uiso 1 calc R
C7 C 0.1690(2) 0.0578(2) -0.11607(12) 0.0497(7) Uani 1 d .
H7 H 0.1797 0.0786 -0.1547 0.060 Uiso 1 calc R
C8 C 0.13665(18) 0.1332(2) -0.07596(11) 0.0391(6) Uani 1 d .
C9 C 0.1202(2) 0.4248(2) -0.07112(10) 0.0400(6) Uani 1 d .
C10 C 0.0792(2) 0.5123(2) -0.10291(12) 0.0503(7) Uani 1 d .
H10 H 0.0141 0.5074 -0.1213 0.060 Uiso 1 calc R
C11 C 0.1342(3) 0.6073(3) -0.10773(13) 0.0610(8) Uani 1 d .
H11 H 0.1054 0.6656 -0.1292 0.073 Uiso 1 calc R
C12 C 0.2306(3) 0.6167(3) -0.08128(14) 0.0649(9) Uani 1 d .
H12 H 0.2674 0.6804 -0.0851 0.078 Uiso 1 calc R
C13 C 0.2720(2) 0.5303(3) -0.04903(14) 0.0623(9) Uani 1 d .
H13 H 0.3371 0.5359 -0.0307 0.075 Uiso 1 calc R
C14 C 0.2177(2) 0.4358(2) -0.04375(12) 0.0508(7) Uani 1 d .
H14 H 0.2465 0.3783 -0.0216 0.061 Uiso 1 calc R
C15 C -0.0398(2) 0.3147(2) -0.09810(11) 0.0408(6) Uani 1 d .
C16 C -0.1239(2) 0.3454(3) -0.07010(13) 0.0690(10) Uani 1 d .
H16 H -0.1169 0.3636 -0.0300 0.083 Uiso 1 calc R
C17 C -0.2180(2) 0.3498(3) -0.10023(15) 0.0844(12) Uani 1 d .
H17 H -0.2737 0.3712 -0.0804 0.101 Uiso 1 calc R
C18 C -0.2300(3) 0.3229(3) -0.15893(16) 0.0770(11) Uani 1 d .
H18 H -0.2937 0.3246 -0.1793 0.092 Uiso 1 calc R
C19 C -0.1470(3) 0.2935(3) -0.18728(15) 0.0856(12) Uani 1 d .
H19 H -0.1542 0.2766 -0.2276 0.103 Uiso 1 calc R
C20 C -0.0526(2) 0.2884(3) -0.15724(12) 0.0666(10) Uani 1 d .
H20 H 0.0029 0.2669 -0.1772 0.080 Uiso 1 calc R
C21 C 0.1900(3) 0.2427(3) 0.12451(13) 0.0644(9) Uani 1 d .

loop_
_atom_site_aniso_label
_atom_site_aniso_U_11
_atom_site_aniso_U_22
_atom_site_aniso_U_33
_atom_site_aniso_U_23
_atom_site_aniso_U_13
_atom_site_aniso_U_12
S2 0.0656(6) 0.0829(7) 0.0531(5) -0.0264(4) -0.0068(4) 0.0168(5)
F4 0.147(2) 0.177(3) 0.0469(12) -0.0166(13) -0.0211(13) 0.0166(19)
F5 0.147(2) 0.100(2) 0.0924(16) 0.0131(14) -0.0239(15) -0.0137(17)
F6 0.0665(15) 0.185(3) 0.127(2) 0.0639(18) 0.0050(13) 0.0343(16)
O2 0.0392(10) 0.0409(11) 0.0431(10) 0.0079(8) 0.0031(8) -0.0058(8)
C22 0.0338(13) 0.0342(15) 0.0326(12) 0.0040(11) 0.0024(10) -0.0040(11)
C23 0.0306(13) 0.0431(17) 0.0378(13) 0.0003(12) 0.0044(10) 0.0002(12)
C24 0.0411(16) 0.0415(17) 0.0452(15) -0.0053(13) -0.0070(12) 0.0043(13)
C25 0.0403(16) 0.0355(16) 0.0602(18) -0.0004(13) -0.0061(13) -0.0027(13)
C26 0.061(2) 0.057(2) 0.087(2) -0.0022(18) -0.0134(18) -0.0181(18)
C27 0.044(2) 0.069(3) 0.127(3) 0.030(2) 0.007(2) -0.0167(18)
C28 0.058(2) 0.078(3) 0.122(3) 0.011(2) -0.017(2) -0.034(2)
C29 0.0425(17) 0.054(2) 0.078(2) 0.0186(16) 0.0086(15) -0.0003(16)
C30 0.0294(14) 0.0363(16) 0.0650(18) 0.0075(13) 0.0004(12) -0.0024(12)
C31 0.0331(13) 0.0395(16) 0.0343(13) -0.0007(11) 0.0017(10) 0.0019(12)
C32 0.0462(17) 0.0482(19) 0.0613(18) 0.0147(15) -0.0037(14) -0.0039(14)
C33 0.0450(18) 0.084(3) 0.066(2) 0.0234(18) -0.0114(15) 0.0074(18)
C34 0.0382(17) 0.087(3) 0.0549(18) -0.0043(17) -0.0076(13) -0.0089(18)
C35 0.055(2) 0.059(2) 0.092(2) 0.0005(19) -0.0181(18) -0.0198(18)
C36 0.0512(18) 0.0436(19) 0.078(2) 0.0118(16) -0.0154(15) -0.0117(15)
C37 0.0319(13) 0.0392(16) 0.0383(14) -0.0009(12) 0.0019(10) -0.0017(12)
C38 0.0555(18) 0.0477(19) 0.0455(16) 0.0045(13) 0.0039(13) 0.0047(15)
C39 0.067(2) 0.056(2) 0.069(2) 0.0123(17) -0.0063(17) 0.0185(18)
C40 0.056(2) 0.054(2) 0.092(3) -0.0057(19) 0.0018(18) 0.0213(17)
C41 0.061(2) 0.070(2) 0.066(2) -0.0122(18) 0.0105(16) 0.0173(18)
C42 0.0495(17) 0.058(2) 0.0463(16) 0.0009(14) 0.0022(13) 0.0110(15)
C43 0.065(2) 0.103(3) 0.051(2) -0.010(2) -0.0062(16) -0.006(2)
S1 0.0566(5) 0.0689(6) 0.0377(4) 0.0096(4) 0.0033(3) 0.0014(4)
F1 0.1158(17) 0.1121(18) 0.0467(11) 0.0011(10) -0.0302(10) 0.0081(14)
F2 0.144(2) 0.0646(15) 0.0894(15) -0.0041(11) -0.0300(14) -0.0092(14)
F3 0.0566(13) 0.153(2) 0.0878(14) -0.0062(14) 0.0023(11) -0.0107(13)
O1 0.0490(11) 0.0431(12) 0.0426(10) -0.0005(8) 0.0131(8) 0.0093(9)
C1 0.0424(15) 0.0408(16) 0.0358(13) -0.0011(12) 0.0070(11) 0.0095(13)
C2 0.0409(15) 0.0476(18) 0.0332(13) -0.0019(12) 0.0054(11) 0.0062(13)
C3 0.0366(14) 0.0478(18) 0.0346(13) 0.0047(12) 0.0007(11) -0.0022(13)
C4 0.0337(14) 0.0394(16) 0.0439(15) -0.0004(13) -0.0026(11) -0.0012(12)
C5 0.0584(19) 0.0441(19) 0.0629(19) 0.0047(15) -0.0008(15) -0.0004(15)
C5AA 0.079(2) 0.039(2) 0.083(2) -0.0038(17) -0.0022(19) 0.0053(17)
C6 0.066(2) 0.050(2) 0.076(2) -0.0150(17) 0.0034(17) 0.0093(17)
C7 0.0494(17) 0.0498(19) 0.0503(16) -0.0121(14) 0.0065(13) 0.0003(15)
C8 0.0324(14) 0.0383(16) 0.0459(15) -0.0008(12) -0.0014(11) 0.0026(12)
C9 0.0460(16) 0.0416(17) 0.0330(13) -0.0031(12) 0.0071(11) 0.0035(13)
C10 0.0532(18) 0.0466(19) 0.0511(17) 0.0010(14) 0.0046(13) 0.0033(15)
C11 0.074(2) 0.045(2) 0.065(2) 0.0075(15) 0.0121(17) 0.0036(17)
C12 0.072(2) 0.051(2) 0.074(2) -0.0073(17) 0.0192(18) -0.0104(18)
C13 0.0495(19) 0.068(2) 0.070(2) -0.0129(18) 0.0071(15) -0.0106(18)
C14 0.0474(17) 0.051(2) 0.0532(17) -0.0012(14) 0.0021(13) 0.0048(15)
C15 0.0426(15) 0.0408(17) 0.0387(14) 0.0019(12) 0.0018(11) 0.0016(13)
C16 0.0457(18) 0.117(3) 0.0445(17) 0.0014(18) 0.0039(13) 0.0139(19)
C17 0.0425(19) 0.138(4) 0.073(2) 0.006(2) 0.0030(16) 0.013(2)
C18 0.054(2) 0.084(3) 0.089(3) -0.008(2) -0.0211(19) 0.002(2)
C19 0.081(3) 0.103(3) 0.068(2) -0.036(2) -0.029(2) 0.022(2)
C20 0.062(2) 0.086(3) 0.0500(18) -0.0210(17) -0.0042(15) 0.0177(19)
C21 0.072(2) 0.074(3) 0.0452(18) 0.0008(17) -0.0086(16) 0.004(2)

loop_
_atom_type_symbol
_atom_type_description
_atom_type_scat_dispersion_real
_atom_type_scat_dispersion_imag
_atom_type_scat_source
C C 0.0033 0.0016 'International Tables Vol C Tables 4.2.6.8 and 6.1.1.4'
H H 0.0000 0.0000 'International Tables Vol C Tables 4.2.6.8 and 6.1.1.4'
F F 0.0171 0.0103 'International Tables Vol C Tables 4.2.6.8 and 6.1.1.4'
O O 0.0106 0.0060 'International Tables Vol C Tables 4.2.6.8 and 6.1.1.4'
S S 0.1246 0.1234 'International Tables Vol C Tables 4.2.6.8 and 6.1.1.4'

loop_
_geom_angle_atom_site_label_1
_geom_angle_atom_site_label_2
_geom_angle_atom_site_label_3
_geom_angle
C24 S2 C43 99.75(15)
C30 O2 C22 115.95(18)
O2 C22 C23 108.9(2)
O2 C22 C31 105.24(18)
O2 C22 C37 107.68(19)
C23 C22 C31 109.82(19)
C23 C22 C37 112.95(19)
C37 C22 C31 111.9(2)
C22 C23 H23 119.5
C24 C23 C22 121.0(2)
C24 C23 H23 119.5
C23 C24 S2 119.3(2)
C23 C24 C25 119.4(2)
C25 C24 S2 121.0(2)
C26 C25 C24 125.2(3)
C30 C25 C24 117.2(2)
C30 C25 C26 117.6(3)
C25 C26 H26 119.7
C28 C26 C25 120.6(3)
C28 C26 H26 119.7
C28 C27 H27 119.6
C28 C27 C29 120.9(3)
C29 C27 H27 119.6
C26 C28 H28 119.7
C27 C28 C26 120.5(3)
C27 C28 H28 119.7
C27 C29 H29 120.7
C27 C29 C30 118.5(3)
C30 C29 H29 120.7
O2 C30 C25 121.3(2)
O2 C30 C29 116.6(3)
C25 C30 C29 121.9(3)
C32 C31 C22 121.8(2)
C36 C31 C22 119.8(2)
C36 C31 C32 118.4(2)
C31 C32 H32 119.8
C31 C32 C33 120.5(3)
C33 C32 H32 119.8
C32 C33 H33 119.8
C34 C33 C32 120.5(3)
C34 C33 H33 119.8
C33 C34 H34 120.4
C33 C34 C35 119.2(3)
C35 C34 H34 120.4
C34 C35 H35 119.8
C34 C35 C36 120.4(3)
C36 C35 H35 119.8
C31 C36 C35 120.9(3)
C31 C36 H36 119.5
C35 C36 H36 119.5
C38 C37 C22 122.8(2)
C38 C37 C42 118.3(3)
C42 C37 C22 118.9(2)
C37 C38 H38 119.9
C37 C38 C39 120.2(3)
C39 C38 H38 119.9
C38 C39 H39 119.7
C40 C39 C38 120.6(3)
C40 C39 H39 119.7
C39 C40 H40 120.1
C39 C40 C41 119.7(3)
C41 C40 H40 120.1
C40 C41 H41 120.0
C42 C41 C40 120.0(3)
C42 C41 H41 120.0
C37 C42 H42 119.4
C41 C42 C37 121.2(3)
C41 C42 H42 119.4
F4 C43 S2 109.5(3)
F4 C43 F5 106.1(3)
F4 C43 F6 108.3(3)
F5 C43 S2 113.9(2)
F6 C43 S2 114.9(3)
F6 C43 F5 103.7(4)
C21 S1 C3 98.38(13)
C8 O1 C1 120.14(19)
O1 C1 C2 109.9(2)
O1 C1 C9 103.01(19)
O1 C1 C15 109.2(2)
C2 C1 C9 109.6(2)
C2 C1 C15 111.1(2)
C15 C1 C9 113.7(2)
C1 C2 H2 118.4
C3 C2 C1 123.2(2)
C3 C2 H2 118.4
C2 C3 S1 119.8(2)
C2 C3 C4 120.7(2)
C4 C3 S1 119.5(2)
C5 C4 C3 125.2(2)
C8 C4 C3 116.8(2)
C8 C4 C5 117.9(2)
C4 C5 H5 119.6
C5AA C5 C4 120.7(3)
C5AA C5 H5 119.6
C5 C5AA H5AA 120.0
C6 C5AA C5 120.0(3)
C6 C5AA H5AA 120.0
C5AA C6 H6 119.7
C5AA C6 C7 120.7(3)
C7 C6 H6 119.7
C6 C7 H7 120.5
C6 C7 C8 119.1(3)
C8 C7 H7 120.5
O1 C8 C4 121.5(2)
O1 C8 C7 116.8(2)
C7 C8 C4 121.5(3)
C10 C9 C1 123.2(2)
C10 C9 C14 118.0(3)
C14 C9 C1 118.8(2)
C9 C10 H10 119.7
C9 C10 C11 120.5(3)
C11 C10 H10 119.7
C10 C11 H11 119.5
C12 C11 C10 121.0(3)
C12 C11 H11 119.5
C11 C12 H12 120.5
C11 C12 C13 119.0(3)
C13 C12 H12 120.5
C12 C13 H13 119.8
C14 C13 C12 120.4(3)
C14 C13 H13 119.8
C9 C14 H14 119.5
C13 C14 C9 121.1(3)
C13 C14 H14 119.5
C16 C15 C1 121.4(2)
C20 C15 C1 120.6(2)
C20 C15 C16 117.9(3)
C15 C16 H16 119.3
C17 C16 C15 121.3(3)
C17 C16 H16 119.3
C16 C17 H17 119.8
C18 C17 C16 120.3(3)
C18 C17 H17 119.8
C17 C18 H18 120.6
C17 C18 C19 118.8(3)
C19 C18 H18 120.6
C18 C19 H19 119.4
C18 C19 C20 121.1(3)
C20 C19 H19 119.4
C15 C20 C19 120.5(3)
C15 C20 H20 119.8
C19 C20 H20 119.8
F1 C21 S1 108.3(2)
F1 C21 F2 107.0(3)
F2 C21 S1 113.4(2)
F3 C21 S1 113.9(2)
F3 C21 F1 107.7(3)
F3 C21 F2 106.3(3)

loop_
_geom_bond_atom_site_label_1
_geom_bond_atom_site_label_2
_geom_bond_distance
S2 C24 1.778(3)
S2 C43 1.779(4)
F4 C43 1.307(3)
F5 C43 1.324(4)
F6 C43 1.310(4)
O2 C22 1.462(3)
O2 C30 1.379(3)
C22 C23 1.509(3)
C22 C31 1.530(3)
C22 C37 1.526(3)
C23 H23 0.9300
C23 C24 1.329(3)
C24 C25 1.465(4)
C25 C26 1.401(4)
C25 C30 1.384(4)
C26 H26 0.9300
C26 C28 1.371(5)
C27 H27 0.9300
C27 C28 1.361(5)
C27 C29 1.380(4)
C28 H28 0.9300
C29 H29 0.9300
C29 C30 1.384(4)
C31 C32 1.373(3)
C31 C36 1.369(4)
C32 H32 0.9300
C32 C33 1.391(4)
C33 H33 0.9300
C33 C34 1.362(4)
C34 H34 0.9300
C34 C35 1.364(4)
C35 H35 0.9300
C35 C36 1.383(4)
C36 H36 0.9300
C37 C38 1.381(3)
C37 C42 1.385(3)
C38 H38 0.9300
C38 C39 1.384(4)
C39 H39 0.9300
C39 C40 1.364(4)
C40 H40 0.9300
C40 C41 1.372(4)
C41 H41 0.9300
C41 C42 1.369(4)
C42 H42 0.9300
S1 C3 1.783(2)
S1 C21 1.779(4)
F1 C21 1.329(3)
F2 C21 1.337(4)
F3 C21 1.315(4)
O1 C1 1.465(3)
O1 C8 1.374(3)
C1 C2 1.515(3)
C1 C9 1.524(4)
C1 C15 1.520(3)
C2 H2 0.9300
C2 C3 1.316(3)
C3 C4 1.469(4)
C4 C5 1.394(4)
C4 C8 1.391(3)
C5 H5 0.9300
C5 C5AA 1.383(4)
C5AA H5AA 0.9300
C5AA C6 1.374(4)
C6 H6 0.9300
C6 C7 1.379(4)
C7 H7 0.9300
C7 C8 1.385(3)
C9 C10 1.380(4)
C9 C14 1.396(4)
C10 H10 0.9300
C10 C11 1.385(4)
C11 H11 0.9300
C11 C12 1.373(4)
C12 H12 0.9300
C12 C13 1.376(4)
C13 H13 0.9300
C13 C14 1.375(4)
C14 H14 0.9300
C15 C16 1.376(4)
C15 C20 1.371(3)
C16 H16 0.9300
C16 C17 1.375(4)
C17 H17 0.9300
C17 C18 1.363(4)
C18 H18 0.9300
C18 C19 1.364(5)
C19 H19 0.9300
C19 C20 1.378(4)
C20 H20 0.9300

loop_
_geom_torsion_atom_site_label_1
_geom_torsion_atom_site_label_2
_geom_torsion_atom_site_label_3
_geom_torsion_atom_site_label_4
_geom_torsion
S2 C24 C25 C26 17.4(4)
S2 C24 C25 C30 -160.6(2)
O2 C22 C23 C24 -33.1(3)
O2 C22 C31 C32 -23.8(3)
O2 C22 C31 C36 158.9(2)
O2 C22 C37 C38 126.8(2)
O2 C22 C37 C42 -53.1(3)
C22 O2 C30 C25 -32.5(3)
C22 O2 C30 C29 152.5(2)
C22 C23 C24 S2 178.53(18)
C22 C23 C24 C25 4.3(4)
C22 C31 C32 C33 -178.4(3)
C22 C31 C36 C35 178.2(3)
C22 C37 C38 C39 -179.9(3)
C22 C37 C42 C41 179.9(3)
C23 C22 C31 C32 93.3(3)
C23 C22 C31 C36 -84.0(3)
C23 C22 C37 C38 6.5(3)
C23 C22 C37 C42 -173.4(2)
C23 C24 C25 C26 -168.5(3)
C23 C24 C25 C30 13.5(4)
C24 S2 C43 F4 175.6(3)
C24 S2 C43 F5 -65.9(3)
C24 S2 C43 F6 53.5(3)
C24 C25 C26 C28 -177.3(3)
C24 C25 C30 O2 0.9(4)
C24 C25 C30 C29 175.6(3)
C25 C26 C28 C27 1.6(6)
C26 C25 C30 O2 -177.3(3)
C26 C25 C30 C29 -2.5(4)
C27 C29 C30 O2 177.1(3)
C27 C29 C30 C25 2.1(4)
C28 C27 C29 C30 0.2(5)
C29 C27 C28 C26 -2.0(6)
C30 O2 C22 C23 46.2(3)
C30 O2 C22 C31 163.9(2)
C30 O2 C22 C37 -76.6(2)
C30 C25 C26 C28 0.7(5)
C31 C22 C23 C24 -147.8(2)
C31 C22 C37 C38 -118.1(3)
C31 C22 C37 C42 62.1(3)
C31 C32 C33 C34 -0.2(5)
C32 C31 C36 C35 0.9(4)
C32 C33 C34 C35 1.7(5)
C33 C34 C35 C36 -1.9(5)
C34 C35 C36 C31 0.7(5)
C36 C31 C32 C33 -1.1(4)
C37 C22 C23 C24 86.5(3)
C37 C22 C31 C32 -140.5(2)
C37 C22 C31 C36 42.3(3)
C37 C38 C39 C40 0.1(5)
C38 C37 C42 C41 0.0(4)
C38 C39 C40 C41 -0.2(5)
C39 C40 C41 C42 0.1(5)
C40 C41 C42 C37 0.0(5)
C42 C37 C38 C39 -0.1(4)
C43 S2 C24 C23 93.6(3)
C43 S2 C24 C25 -92.2(3)
S1 C3 C4 C5 9.0(4)
S1 C3 C4 C8 -169.93(18)
O1 C1 C2 C3 -18.8(3)
O1 C1 C9 C10 117.1(3)
O1 C1 C9 C14 -61.3(3)
O1 C1 C15 C16 155.8(3)
O1 C1 C15 C20 -28.1(3)
C1 O1 C8 C4 -27.0(3)
C1 O1 C8 C7 158.1(2)
C1 C2 C3 S1 178.41(19)
C1 C2 C3 C4 -1.1(4)
C1 C9 C10 C11 -177.8(2)
C1 C9 C14 C13 177.5(2)
C1 C15 C16 C17 176.1(3)
C1 C15 C20 C19 -175.8(3)
C2 C1 C9 C10 -125.9(3)
C2 C1 C9 C14 55.6(3)
C2 C1 C15 C16 34.4(4)
C2 C1 C15 C20 -149.5(3)
C2 C3 C4 C5 -171.4(3)
C2 C3 C4 C8 9.6(4)
C3 S1 C21 F1 -169.3(2)
C3 S1 C21 F2 72.2(3)
C3 S1 C21 F3 -49.5(3)
C3 C4 C5 C5AA -178.3(3)
C3 C4 C8 O1 4.4(3)
C3 C4 C8 C7 179.0(2)
C4 C5 C5AA C6 -0.5(5)
C5 C4 C8 O1 -174.6(2)
C5 C4 C8 C7 0.0(4)
C5 C5AA C6 C7 -0.2(5)
C5AA C6 C7 C8 0.8(4)
C6 C7 C8 O1 174.2(2)
C6 C7 C8 C4 -0.7(4)
C8 O1 C1 C2 32.4(3)
C8 O1 C1 C9 149.1(2)
C8 O1 C1 C15 -89.7(2)
C8 C4 C5 C5AA 0.6(4)
C9 C1 C2 C3 -131.3(3)
C9 C1 C15 C16 -89.8(3)
C9 C1 C15 C20 86.3(3)
C9 C10 C11 C12 0.2(4)
C10 C9 C14 C13 -1.0(4)
C10 C11 C12 C13 -0.8(5)
C11 C12 C13 C14 0.4(5)
C12 C13 C14 C9 0.5(4)
C14 C9 C10 C11 0.6(4)
C15 C1 C2 C3 102.2(3)
C15 C1 C9 C10 -1.0(3)
C15 C1 C9 C14 -179.4(2)
C15 C16 C17 C18 0.4(6)
C16 C15 C20 C19 0.4(5)
C16 C17 C18 C19 -1.1(6)
C17 C18 C19 C20 1.4(6)
C18 C19 C20 C15 -1.1(6)
C20 C15 C16 C17 0.0(5)
C21 S1 C3 C2 -72.7(3)
C21 S1 C3 C4 106.8(2)
